data_7700779
loop_
_publ_author_name
'Yang, Ming-Xing'
'Chen, Li-Juan'
'Ma, Rong'
'Cai, Jian-Nan'
'Shi, Yuan-De'
'Lin, Shen'

_publ_section_title
;
 Three 3D Co(ii) cluster-based MOFs constructed from polycarboxylate acids
 and bis(imidazole) ligands and their derivatives: magnetic properties and
 catalytic performance for the ORR.
;
_journal_issue 35
_journal_name_full 'Dalton transactions (Cambridge, England : 2003)'
_journal_page_first 13369
_journal_page_last 13377
_journal_paper_doi 10.1039/c9dt02278c
_journal_volume 48
_journal_year 2019
_chemical_formula_moiety 'C66 H46 Co3 N8 O13'
_chemical_formula_sum 'C66 H46 Co3 N8 O13'
_chemical_formula_weight 1335.90
_space_group_crystal_system triclinic
_space_group_IT_number 2
_space_group_name_Hall '-P 1'
_space_group_name_H-M_alt 'P -1'
_symmetry_space_group_name_Hall '-P 1'
_symmetry_space_group_name_H-M 'P -1'
_atom_sites_solution_hydrogens geom
_audit_creation_method SHELXL-2018/3
_audit_update_record
;
2019-07-14 deposited with the CCDC.    2019-08-09 downloaded from the CCDC.
;
_cell_angle_alpha 95.475(2)
_cell_angle_beta 100.277(3)
_cell_angle_gamma 101.979(2)
_cell_formula_units_Z 2
_cell_length_a 10.750(2)
_cell_length_b 16.747(4)
_cell_length_c 17.011(4)
_cell_measurement_reflns_used 8475
_cell_measurement_temperature 293(2)
_cell_measurement_theta_max 27.495
_cell_measurement_theta_min 2.53
_cell_volume 2919.7(11)
_computing_cell_refinement '(CrystalClear; Rigaku, 2002)'
_computing_data_collection '(CrystalClear; Rigaku, 2002)'
_computing_data_reduction '(CrystalClear; Rigaku, 2002)'
_computing_molecular_graphics 'Bruker SHELXTL'
_computing_publication_material 'Bruker SHELXTL'
_computing_structure_refinement 'SHELXL-2018/3 (Sheldrick, 2018)'
_computing_structure_solution 'SHELXL-2018/3 (Sheldrick, 2018)'
_diffrn_ambient_temperature 293(2)
_diffrn_detector_area_resol_mean 28.5714
_diffrn_measured_fraction_theta_full 0.985
_diffrn_measured_fraction_theta_max 0.975
_diffrn_measurement_device_type 'Rigaku Mercury CCD'
_diffrn_measurement_method '\w scan'
_diffrn_radiation_type MoK\a
_diffrn_radiation_wavelength 0.71073
_diffrn_reflns_av_R_equivalents 0.0951
_diffrn_reflns_av_unetI/netI 0.1456
_diffrn_reflns_Laue_measured_fraction_full 0.985
_diffrn_reflns_Laue_measured_fraction_max 0.975
_diffrn_reflns_limit_h_max 13
_diffrn_reflns_limit_h_min -13
_diffrn_reflns_limit_k_max 21
_diffrn_reflns_limit_k_min -21
_diffrn_reflns_limit_l_max 22
_diffrn_reflns_limit_l_min -22
_diffrn_reflns_number 30552
_diffrn_reflns_point_group_measured_fraction_full 0.985
_diffrn_reflns_point_group_measured_fraction_max 0.975
_diffrn_reflns_theta_full 25.242
_diffrn_reflns_theta_max 27.496
_diffrn_reflns_theta_min 2.574
_diffrn_source 'fine-focus sealed tube'
_exptl_absorpt_coefficient_mu 0.918
_exptl_absorpt_correction_T_max 0.929
_exptl_absorpt_correction_T_min 0.896
_exptl_absorpt_correction_type multi-scan
_exptl_absorpt_process_details '(CrystalClear; Rigaku, 2002)'
_exptl_crystal_colour violet
_exptl_crystal_density_diffrn 1.520
_exptl_crystal_description column
_exptl_crystal_F_000 1366
_exptl_crystal_size_max 0.14
_exptl_crystal_size_mid 0.10
_exptl_crystal_size_min 0.08
_refine_diff_density_max 0.860
_refine_diff_density_min -0.622
_refine_diff_density_rms 0.080
_refine_ls_extinction_method none
_refine_ls_goodness_of_fit_ref 0.910
_refine_ls_hydrogen_treatment constr
_refine_ls_matrix_type full
_refine_ls_number_parameters 802
_refine_ls_number_reflns 13057
_refine_ls_number_restraints 0
_refine_ls_restrained_S_all 0.910
_refine_ls_R_factor_all 0.0722
_refine_ls_R_factor_gt 0.0500
_refine_ls_shift/su_max 0.001
_refine_ls_shift/su_mean 0.000
_refine_ls_structure_factor_coef Fsqd
_refine_ls_weighting_details 'w=1/[\s^2^(Fo^2^)] where P=(Fo^2^+2Fc^2^)/3'
_refine_ls_weighting_scheme calc
_refine_ls_wR_factor_gt 0.0881
_refine_ls_wR_factor_ref 0.0934
_reflns_Friedel_coverage 0.000
_reflns_number_gt 7430
_reflns_number_total 13057
_reflns_threshold_expression 'I > 2\s(I)'
_cod_data_source_file c9dt02278c2.cif
_cod_data_source_block C66H46Co3N8O13
_cod_depositor_comments
;
The following automatic conversions were performed:

'_exptl_absorpt_correction_type' value 'Multi-scan' changed to
'multi-scan' according to
/home/data/users/saulius/crontab/automatic-downloads/rss-feeds/RSC/lib/dictionaries/cif_core.dic
dictionary named 'cif_core.dic' version 2.4.2 from 2011-04-26.

Automatic conversion script
Id: cif_fix_values 4973 2017-02-22 13:04:09Z antanas 

 Adding full bibliography for 7700779--7700781.cif.
;
_cod_database_code 7700779
_shelx_shelxl_version_number 2018/3
_shelx_space_group_comment
;
The symmetry employed for this shelxl refinement is uniquely defined
by the following loop, which should always be used as a source of
symmetry information in preference to the above space-group names.
They are only intended as comments.
;

loop_
_space_group_symop_operation_xyz
'x, y, z'
'-x, -y, -z'

loop_
_atom_site_label
_atom_site_type_symbol
_atom_site_fract_x
_atom_site_fract_y
_atom_site_fract_z
_atom_site_U_iso_or_equiv
_atom_site_adp_type
_atom_site_occupancy
_atom_site_site_symmetry_order
_atom_site_calc_flag
_atom_site_refinement_flags_posn
_atom_site_refinement_flags_adp
Co1 Co 0.69734(3) 0.75065(2) 0.20074(2) 0.02814(10) Uani 1 1 d . .
Co2 Co 0.40820(3) 0.76176(2) 0.12552(2) 0.02890(10) Uani 1 1 d . .
Co3 Co 0.61088(4) 0.75523(2) -0.31084(2) 0.03433(11) Uani 1 1 d . .
O1 O 0.5336(2) 0.63469(13) 0.67086(13) 0.0476(6) Uani 1 1 d . .
O2 O 0.4051(2) 0.69550(12) 0.59590(12) 0.0440(5) Uani 1 1 d . .
O3 O 0.3390(2) 0.67566(13) 0.18747(12) 0.0470(6) Uani 1 1 d . .
O4 O 0.5446(2) 0.68074(13) 0.24190(12) 0.0462(6) Uani 1 1 d . .
O5 O -0.12200(18) 0.76768(12) 0.28916(12) 0.0405(5) Uani 1 1 d . .
O6 O -0.13068(18) 0.82702(12) 0.17961(11) 0.0385(5) Uani 1 1 d . .
O7 O 0.45894(17) 0.86107(12) 0.20801(11) 0.0367(5) Uani 1 1 d . .
O8 O 0.66163(19) 0.85312(13) 0.25906(13) 0.0517(6) Uani 1 1 d . .
O9 O 0.42052(18) 0.66567(12) 0.00982(12) 0.0405(5) Uani 1 1 d . .
O10 O 0.57562(17) 0.76227(11) 0.08693(10) 0.0300(4) Uani 1 1 d . .
O11 O 0.77636(19) 0.80439(13) -0.23455(12) 0.0446(5) Uani 1 1 d . .
O12 O 0.9824(2) 0.86968(14) -0.22573(14) 0.0578(6) Uani 1 1 d . .
N1 N 0.7337(2) 0.64245(14) 0.14782(13) 0.0314(6) Uani 1 1 d . .
N2 N 0.8226(2) 0.55961(14) 0.07923(14) 0.0344(6) Uani 1 1 d . .
N3 N 0.2765(2) 0.80165(15) 0.04812(13) 0.0338(6) Uani 1 1 d . .
N4 N 0.1534(2) 0.88340(14) 0.00189(13) 0.0309(6) Uani 1 1 d . .
N5 N 0.5126(2) 0.81519(15) -0.24243(14) 0.0369(6) Uani 1 1 d . .
N6 N 0.4705(2) 0.89785(15) -0.14667(14) 0.0371(6) Uani 1 1 d . .
N7 N 0.6748(2) 0.80011(14) -0.40681(13) 0.0354(6) Uani 1 1 d . .
N8 N 0.8004(2) 0.87547(14) -0.47428(13) 0.0341(6) Uani 1 1 d . .
C1 C 0.3314(3) 0.55123(18) 0.59690(18) 0.0357(7) Uani 1 1 d . .
C2 C 0.2709(3) 0.51937(19) 0.51693(19) 0.0416(8) Uani 1 1 d . .
C3 C 0.1784(3) 0.4453(2) 0.5016(2) 0.0617(11) Uani 1 1 d . .
H3A H 0.137983 0.423546 0.448701 0.074 Uiso 1 1 calc R U
C4 C 0.1455(3) 0.4034(2) 0.5640(2) 0.0698(12) Uani 1 1 d . .
H4A H 0.082905 0.354033 0.552634 0.084 Uiso 1 1 calc R U
C5 C 0.2038(3) 0.4338(2) 0.6416(2) 0.0570(10) Uani 1 1 d . .
H5A H 0.181051 0.405646 0.683352 0.068 Uiso 1 1 calc R U
C6 C 0.2980(3) 0.5075(2) 0.65837(19) 0.0450(8) Uani 1 1 d . .
H6A H 0.339136 0.527729 0.711534 0.054 Uiso 1 1 calc R U
C7 C 0.3095(3) 0.55823(18) 0.44703(17) 0.0369(7) Uani 1 1 d . .
C8 C 0.2182(3) 0.5721(2) 0.38426(19) 0.0525(9) Uani 1 1 d . .
H8A H 0.130779 0.559232 0.386980 0.063 Uiso 1 1 calc R U
C9 C 0.2543(3) 0.6045(2) 0.31782(18) 0.0472(9) Uani 1 1 d . .
H9A H 0.191140 0.613477 0.276749 0.057 Uiso 1 1 calc R U
C10 C 0.3831(3) 0.62360(17) 0.31181(17) 0.0330(7) Uani 1 1 d . .
C11 C 0.4756(3) 0.60991(17) 0.37378(17) 0.0364(7) Uani 1 1 d . .
H11A H 0.562802 0.622023 0.370478 0.044 Uiso 1 1 calc R U
C12 C 0.4389(3) 0.57831(18) 0.44053(18) 0.0388(7) Uani 1 1 d . .
H12A H 0.502379 0.570327 0.482002 0.047 Uiso 1 1 calc R U
C13 C 0.4262(3) 0.66265(17) 0.24275(18) 0.0365(7) Uani 1 1 d . .
C14 C 0.4281(3) 0.63233(19) 0.62054(18) 0.0379(7) Uani 1 1 d . .
C15 C 0.4755(3) 0.97814(17) 0.34870(17) 0.0329(7) Uani 1 1 d . .
C16 C 0.5812(3) 0.95658(17) 0.32173(17) 0.0316(7) Uani 1 1 d . .
C17 C 0.7061(3) 1.00286(19) 0.35361(19) 0.0442(8) Uani 1 1 d . .
H17A H 0.775910 0.987598 0.335913 0.053 Uiso 1 1 calc R U
C18 C 0.7288(3) 1.0708(2) 0.4108(2) 0.0532(9) Uani 1 1 d . .
H18A H 0.812924 1.101883 0.430574 0.064 Uiso 1 1 calc R U
C19 C 0.6262(3) 1.0925(2) 0.43872(19) 0.0529(9) Uani 1 1 d . .
H19A H 0.640594 1.138207 0.477652 0.064 Uiso 1 1 calc R U
C20 C 0.5015(3) 1.04602(19) 0.40846(19) 0.0468(8) Uani 1 1 d . .
H20A H 0.432934 1.060357 0.428509 0.056 Uiso 1 1 calc R U
C21 C 0.3384(3) 0.93278(18) 0.31866(16) 0.0311(7) Uani 1 1 d . .
C22 C 0.2911(3) 0.85462(19) 0.33712(17) 0.0385(7) Uani 1 1 d . .
H22A H 0.348262 0.827368 0.365011 0.046 Uiso 1 1 calc R U
C23 C 0.1604(3) 0.81653(18) 0.31479(18) 0.0380(7) Uani 1 1 d . .
H23A H 0.130156 0.764938 0.329228 0.046 Uiso 1 1 calc R U
C24 C 0.0739(3) 0.85532(18) 0.27071(16) 0.0308(7) Uani 1 1 d . .
C25 C 0.1211(3) 0.93331(18) 0.25206(16) 0.0333(7) Uani 1 1 d . .
H25A H 0.064675 0.959968 0.222630 0.040 Uiso 1 1 calc R U
C26 C 0.2510(3) 0.97176(18) 0.27673(16) 0.0327(7) Uani 1 1 d . .
H26A H 0.280393 1.024686 0.265027 0.039 Uiso 1 1 calc R U
C27 C 0.5647(3) 0.88442(17) 0.25811(17) 0.0318(7) Uani 1 1 d . .
C28 C -0.0676(3) 0.81438(17) 0.24620(17) 0.0313(7) Uani 1 1 d . .
C29 C 0.9375(3) 0.72473(19) -0.23014(17) 0.0372(7) Uani 1 1 d . .
C30 C 1.0301(3) 0.7123(2) -0.2760(2) 0.0544(10) Uani 1 1 d . .
H30A H 1.064067 0.753354 -0.304551 0.065 Uiso 1 1 calc R U
C31 C 1.0705(4) 0.6399(3) -0.2788(2) 0.0705(12) Uani 1 1 d . .
H31A H 1.131921 0.632206 -0.309226 0.085 Uiso 1 1 calc R U
C32 C 1.0218(4) 0.5791(3) -0.2377(2) 0.0723(12) Uani 1 1 d . .
H32A H 1.048312 0.529653 -0.240296 0.087 Uiso 1 1 calc R U
C33 C 0.9317(4) 0.5923(2) -0.1916(2) 0.0629(11) Uani 1 1 d . .
H33A H 0.899972 0.551058 -0.162524 0.075 Uiso 1 1 calc R U
C34 C 0.8871(3) 0.66376(19) -0.18703(17) 0.0378(7) Uani 1 1 d . .
C35 C 0.7951(3) 0.67420(18) -0.13361(17) 0.0350(7) Uani 1 1 d . .
C36 C 0.6731(3) 0.6225(2) -0.1467(2) 0.0520(10) Uani 1 1 d . .
H36A H 0.647667 0.579986 -0.189689 0.062 Uiso 1 1 calc R U
C37 C 0.5876(3) 0.6335(2) -0.09577(19) 0.0520(10) Uani 1 1 d . .
H37A H 0.505007 0.599021 -0.105884 0.062 Uiso 1 1 calc R U
C38 C 0.6250(3) 0.69560(17) -0.03002(16) 0.0300(6) Uani 1 1 d . .
C39 C 0.7457(3) 0.74771(18) -0.01836(17) 0.0380(7) Uani 1 1 d . .
H39A H 0.771304 0.790410 0.024454 0.046 Uiso 1 1 calc R U
C40 C 0.8291(3) 0.73759(19) -0.06909(18) 0.0443(8) Uani 1 1 d . .
H40A H 0.910030 0.773863 -0.060135 0.053 Uiso 1 1 calc R U
C41 C 0.8973(3) 0.8061(2) -0.22956(16) 0.0426(8) Uani 1 1 d . .
C42 C 0.5344(3) 0.70622(17) 0.02421(17) 0.0293(6) Uani 1 1 d . .
C43 C 0.6504(3) 0.56754(19) 0.1272(2) 0.0519(10) Uani 1 1 d . .
H43A H 0.569304 0.553881 0.140898 0.062 Uiso 1 1 calc R U
C44 C 0.7016(3) 0.5157(2) 0.0842(2) 0.0647(12) Uani 1 1 d . .
H44A H 0.662986 0.461264 0.062348 0.078 Uiso 1 1 calc R U
C45 C 0.8352(3) 0.63544(17) 0.11764(17) 0.0330(7) Uani 1 1 d . .
H45A H 0.907957 0.678204 0.122309 0.040 Uiso 1 1 calc R U
C46 C 0.9133(3) 0.52966(17) 0.03865(18) 0.0354(7) Uani 1 1 d . .
C47 C 1.0416(3) 0.57072(19) 0.0555(2) 0.0505(10) Uani 1 1 d . .
H47A H 1.069844 0.618250 0.092950 0.061 Uiso 1 1 calc R U
C48 C 0.8710(3) 0.45917(19) -0.0164(2) 0.0479(9) Uani 1 1 d . .
H48A H 0.784057 0.431535 -0.027410 0.057 Uiso 1 1 calc R U
C49 C 0.2409(3) 0.78311(19) -0.03466(17) 0.0368(7) Uani 1 1 d . .
H49A H 0.264464 0.742140 -0.065751 0.044 Uiso 1 1 calc R U
C50 C 0.1663(3) 0.83401(18) -0.06352(17) 0.0362(7) Uani 1 1 d . .
H50A H 0.130796 0.835142 -0.117307 0.043 Uiso 1 1 calc R U
C51 C 0.2216(3) 0.86185(18) 0.06791(17) 0.0360(7) Uani 1 1 d . .
H51A H 0.228792 0.886313 0.120449 0.043 Uiso 1 1 calc R U
C52 C 0.0757(3) 0.94300(17) 0.00089(16) 0.0311(7) Uani 1 1 d . .
C53 C 0.0849(3) 0.99912(19) -0.05235(17) 0.0395(8) Uani 1 1 d . .
H53A H 0.141446 0.998518 -0.087787 0.047 Uiso 1 1 calc R U
C54 C -0.0088(3) 0.94260(19) 0.05313(17) 0.0381(7) Uani 1 1 d . .
H54A H -0.015011 0.903766 0.088690 0.046 Uiso 1 1 calc R U
C55 C 0.3857(3) 0.82283(19) -0.26284(18) 0.0454(8) Uani 1 1 d . .
H55A H 0.327229 0.797101 -0.309953 0.055 Uiso 1 1 calc R U
C56 C 0.3592(3) 0.8727(2) -0.20484(18) 0.0459(8) Uani 1 1 d . .
H56A H 0.280488 0.887367 -0.204171 0.055 Uiso 1 1 calc R U
C57 C 0.5602(3) 0.86132(18) -0.17254(17) 0.0382(7) Uani 1 1 d . .
H57A H 0.644967 0.868189 -0.144158 0.046 Uiso 1 1 calc R U
C58 C 0.4878(3) 0.95066(18) -0.07175(17) 0.0341(7) Uani 1 1 d . .
C59 C 0.4305(3) 1.01718(19) -0.07000(17) 0.0396(7) Uani 1 1 d . .
H59A H 0.383316 1.028705 -0.117232 0.048 Uiso 1 1 calc R U
C60 C 0.5565(3) 0.93378(19) -0.00172(18) 0.0404(8) Uani 1 1 d . .
H60A H 0.594624 0.888752 -0.002870 0.049 Uiso 1 1 calc R U
C61 C 0.6216(3) 0.78099(19) -0.48807(18) 0.0460(8) Uani 1 1 d . .
H61A H 0.544285 0.742741 -0.510431 0.055 Uiso 1 1 calc R U
C62 C 0.6981(3) 0.82592(18) -0.53043(18) 0.0440(8) Uani 1 1 d . .
H62A H 0.684628 0.823921 -0.586194 0.053 Uiso 1 1 calc R U
C63 C 0.7815(3) 0.85666(18) -0.40164(16) 0.0345(7) Uani 1 1 d . .
H63A H 0.837743 0.880962 -0.353250 0.041 Uiso 1 1 calc R U
C64 C 0.9016(3) 0.93823(18) -0.48777(16) 0.0338(7) Uani 1 1 d . .
C65 C 0.9656(3) 0.92441(18) -0.54950(17) 0.0408(8) Uani 1 1 d . .
H65A H 0.942041 0.874295 -0.583165 0.049 Uiso 1 1 calc R U
C66 C 0.9342(3) 1.01326(18) -0.43972(17) 0.0403(8) Uani 1 1 d . .
H66A H 0.888552 1.022337 -0.399442 0.048 Uiso 1 1 calc R U

loop_
_atom_site_aniso_label
_atom_site_aniso_U_11
_atom_site_aniso_U_22
_atom_site_aniso_U_33
_atom_site_aniso_U_23
_atom_site_aniso_U_13
_atom_site_aniso_U_12
Co1 0.0248(2) 0.0305(2) 0.0306(2) 0.00059(17) 0.00821(16) 0.00922(17)
Co2 0.0255(2) 0.0350(2) 0.0268(2) 0.00322(17) 0.00449(16) 0.00945(18)
Co3 0.0376(2) 0.0372(2) 0.0295(2) 0.00414(18) 0.01097(18) 0.00835(19)
O1 0.0478(14) 0.0423(13) 0.0463(14) 0.0046(11) 0.0006(11) 0.0044(11)
O2 0.0587(15) 0.0311(12) 0.0445(13) 0.0063(10) 0.0131(11) 0.0124(11)
O3 0.0494(13) 0.0514(14) 0.0396(13) 0.0142(11) 0.0107(11) 0.0055(12)
O4 0.0454(13) 0.0513(14) 0.0504(14) 0.0153(11) 0.0281(11) 0.0109(11)
O5 0.0324(11) 0.0463(13) 0.0398(12) 0.0077(10) 0.0074(9) 0.0018(10)
O6 0.0319(11) 0.0472(13) 0.0334(12) 0.0074(10) 0.0035(9) 0.0041(10)
O7 0.0306(11) 0.0469(13) 0.0302(11) -0.0092(9) -0.0014(9) 0.0165(10)
O8 0.0348(12) 0.0472(14) 0.0671(16) -0.0214(12) -0.0012(11) 0.0191(11)
O9 0.0288(11) 0.0414(13) 0.0496(13) -0.0037(10) 0.0134(10) 0.0039(10)
O10 0.0285(10) 0.0378(11) 0.0251(10) 0.0002(9) 0.0067(8) 0.0113(9)
O11 0.0378(12) 0.0621(15) 0.0332(12) 0.0050(11) 0.0052(10) 0.0122(11)
O12 0.0512(15) 0.0539(15) 0.0585(16) 0.0185(12) -0.0005(12) -0.0044(13)
N1 0.0322(13) 0.0296(13) 0.0354(14) 0.0011(11) 0.0124(11) 0.0107(11)
N2 0.0332(13) 0.0263(13) 0.0474(16) -0.0013(11) 0.0214(12) 0.0067(11)
N3 0.0333(13) 0.0399(15) 0.0298(13) 0.0039(11) 0.0010(11) 0.0172(12)
N4 0.0291(13) 0.0398(15) 0.0240(12) 0.0039(11) -0.0012(10) 0.0146(12)
N5 0.0366(14) 0.0435(15) 0.0317(14) 0.0027(12) 0.0105(11) 0.0093(12)
N6 0.0412(15) 0.0412(15) 0.0308(14) 0.0028(12) 0.0123(12) 0.0109(13)
N7 0.0421(15) 0.0367(15) 0.0260(13) 0.0034(11) 0.0086(11) 0.0048(12)
N8 0.0391(14) 0.0357(14) 0.0237(13) 0.0032(10) 0.0068(11) 0.0003(12)
C1 0.0362(17) 0.0357(17) 0.0411(18) 0.0115(14) 0.0155(14) 0.0120(14)
C2 0.0384(18) 0.045(2) 0.0419(19) 0.0121(15) 0.0154(15) 0.0020(15)
C3 0.059(2) 0.066(3) 0.047(2) 0.0100(19) 0.0108(18) -0.015(2)
C4 0.061(3) 0.061(3) 0.075(3) 0.017(2) 0.018(2) -0.022(2)
C5 0.059(2) 0.060(2) 0.059(2) 0.026(2) 0.029(2) 0.008(2)
C6 0.047(2) 0.053(2) 0.0437(19) 0.0176(16) 0.0201(16) 0.0176(17)
C7 0.0375(17) 0.0376(18) 0.0336(17) 0.0033(14) 0.0120(14) 0.0005(15)
C8 0.0306(17) 0.076(3) 0.049(2) 0.0186(19) 0.0135(16) -0.0006(18)
C9 0.0373(18) 0.065(2) 0.0360(18) 0.0141(16) 0.0046(15) 0.0033(17)
C10 0.0378(17) 0.0298(16) 0.0323(16) 0.0029(13) 0.0145(14) 0.0041(14)
C11 0.0350(17) 0.0376(18) 0.0405(18) 0.0095(14) 0.0150(14) 0.0090(15)
C12 0.0394(18) 0.0393(18) 0.0386(18) 0.0075(14) 0.0078(14) 0.0102(15)
C13 0.0481(19) 0.0276(16) 0.0363(17) 0.0020(13) 0.0171(15) 0.0083(15)
C14 0.0466(19) 0.0369(18) 0.0333(17) 0.0032(14) 0.0178(15) 0.0090(16)
C15 0.0301(15) 0.0357(17) 0.0316(16) -0.0010(13) 0.0015(13) 0.0117(14)
C16 0.0292(15) 0.0297(16) 0.0334(16) -0.0008(13) 0.0021(13) 0.0073(13)
C17 0.0319(17) 0.0429(19) 0.054(2) -0.0003(16) -0.0031(15) 0.0139(15)
C18 0.0401(19) 0.043(2) 0.060(2) -0.0046(17) -0.0191(17) 0.0045(17)
C19 0.059(2) 0.046(2) 0.042(2) -0.0177(16) -0.0084(17) 0.0119(18)
C20 0.0462(19) 0.047(2) 0.044(2) -0.0116(16) 0.0066(16) 0.0151(17)
C21 0.0306(15) 0.0366(17) 0.0266(15) -0.0064(13) 0.0088(12) 0.0110(14)
C22 0.0327(17) 0.0436(19) 0.0396(18) -0.0004(15) 0.0047(14) 0.0143(15)
C23 0.0369(17) 0.0331(17) 0.0449(19) 0.0057(14) 0.0087(15) 0.0097(15)
C24 0.0274(15) 0.0366(17) 0.0279(15) -0.0037(13) 0.0084(12) 0.0076(13)
C25 0.0324(16) 0.0421(18) 0.0255(15) 0.0028(13) 0.0041(12) 0.0109(14)
C26 0.0340(16) 0.0348(17) 0.0294(16) 0.0030(13) 0.0090(13) 0.0063(14)
C27 0.0302(16) 0.0300(16) 0.0355(17) 0.0011(13) 0.0078(13) 0.0084(14)
C28 0.0332(16) 0.0290(16) 0.0355(17) -0.0022(13) 0.0134(14) 0.0132(14)
C29 0.0299(16) 0.048(2) 0.0300(16) -0.0009(14) 0.0059(13) 0.0045(15)
C30 0.047(2) 0.070(3) 0.049(2) 0.0025(19) 0.0267(17) 0.0057(19)
C31 0.064(3) 0.085(3) 0.070(3) -0.005(2) 0.043(2) 0.018(2)
C32 0.078(3) 0.070(3) 0.084(3) 0.000(2) 0.041(3) 0.034(2)
C33 0.074(3) 0.057(2) 0.068(3) 0.015(2) 0.035(2) 0.017(2)
C34 0.0395(17) 0.0422(19) 0.0340(17) -0.0008(14) 0.0153(14) 0.0107(15)
C35 0.0394(17) 0.0392(18) 0.0299(16) 0.0055(13) 0.0145(14) 0.0103(15)
C36 0.057(2) 0.048(2) 0.047(2) -0.0162(16) 0.0264(18) -0.0024(17)
C37 0.0411(19) 0.052(2) 0.054(2) -0.0124(17) 0.0228(17) -0.0118(16)
C38 0.0299(15) 0.0319(16) 0.0285(15) -0.0001(12) 0.0111(12) 0.0053(13)
C39 0.0407(18) 0.0420(18) 0.0276(16) -0.0064(13) 0.0115(14) 0.0021(15)
C40 0.0307(16) 0.056(2) 0.0376(18) -0.0070(16) 0.0130(14) -0.0085(15)
C41 0.0421(19) 0.065(2) 0.0166(15) 0.0063(14) 0.0027(13) 0.0054(18)
C42 0.0335(16) 0.0267(15) 0.0317(16) 0.0050(12) 0.0107(13) 0.0117(13)
C43 0.0435(19) 0.0374(19) 0.080(3) -0.0024(18) 0.0411(19) 0.0010(16)
C44 0.054(2) 0.0307(18) 0.110(3) -0.016(2) 0.052(2) -0.0070(17)
C45 0.0310(16) 0.0267(16) 0.0424(18) -0.0007(13) 0.0128(14) 0.0067(13)
C46 0.0318(16) 0.0285(16) 0.0493(19) -0.0030(14) 0.0163(14) 0.0111(14)
C47 0.0430(19) 0.0357(18) 0.069(2) -0.0198(17) 0.0251(18) -0.0003(16)
C48 0.0284(16) 0.0415(19) 0.070(2) -0.0139(17) 0.0215(16) 0.0002(15)
C49 0.0365(17) 0.0462(19) 0.0280(16) -0.0023(14) 0.0050(13) 0.0150(15)
C50 0.0331(16) 0.0495(19) 0.0236(15) 0.0007(14) 0.0006(12) 0.0104(15)
C51 0.0371(17) 0.0435(19) 0.0292(16) 0.0043(14) 0.0034(13) 0.0166(15)
C52 0.0298(15) 0.0342(17) 0.0305(16) 0.0066(13) 0.0027(13) 0.0117(14)
C53 0.0349(17) 0.050(2) 0.0382(18) 0.0099(15) 0.0122(14) 0.0148(16)
C54 0.0416(18) 0.0434(19) 0.0330(17) 0.0137(14) 0.0083(14) 0.0138(16)
C55 0.0452(19) 0.056(2) 0.0326(18) -0.0027(16) 0.0095(15) 0.0092(17)
C56 0.0447(19) 0.060(2) 0.0384(19) 0.0021(16) 0.0090(15) 0.0251(18)
C57 0.0348(17) 0.0453(19) 0.0351(17) 0.0018(15) 0.0108(14) 0.0089(15)
C58 0.0401(17) 0.0333(17) 0.0309(16) 0.0008(13) 0.0143(14) 0.0088(14)
C59 0.0449(18) 0.0431(19) 0.0347(17) 0.0107(15) 0.0098(15) 0.0148(16)
C60 0.0484(19) 0.0382(18) 0.0411(19) 0.0072(15) 0.0165(16) 0.0172(16)
C61 0.054(2) 0.0402(19) 0.0347(18) -0.0021(15) 0.0083(16) -0.0044(16)
C62 0.060(2) 0.0421(19) 0.0235(16) 0.0007(14) 0.0071(15) -0.0011(17)
C63 0.0423(17) 0.0394(18) 0.0207(14) 0.0047(13) 0.0071(13) 0.0059(15)
C64 0.0353(16) 0.0362(17) 0.0283(15) 0.0046(13) 0.0068(13) 0.0043(14)
C65 0.051(2) 0.0353(18) 0.0313(17) -0.0050(14) 0.0127(15) 0.0005(15)
C66 0.0483(19) 0.0429(19) 0.0293(16) -0.0024(14) 0.0184(15) 0.0035(16)

loop_
_atom_type_symbol
_atom_type_description
_atom_type_scat_dispersion_real
_atom_type_scat_dispersion_imag
_atom_type_scat_source
C C 0.0033 0.0016 'International Tables Vol C Tables 4.2.6.8 and 6.1.1.4'
H H 0.0000 0.0000 'International Tables Vol C Tables 4.2.6.8 and 6.1.1.4'
N N 0.0061 0.0033 'International Tables Vol C Tables 4.2.6.8 and 6.1.1.4'
O O 0.0106 0.0060 'International Tables Vol C Tables 4.2.6.8 and 6.1.1.4'
Co Co 0.3494 0.9721 'International Tables Vol C Tables 4.2.6.8 and 6.1.1.4'

loop_
_geom_angle_atom_site_label_1
_geom_angle_atom_site_label_2
_geom_angle_atom_site_label_3
_geom_angle
_geom_angle_site_symmetry_1
_geom_angle_site_symmetry_3
O8 Co1 O4 88.08(9) . .
O8 Co1 N1 176.35(10) . .
O4 Co1 N1 89.54(8) . .
O8 Co1 O6 87.91(8) . 1_655
O4 Co1 O6 170.29(8) . 1_655
N1 Co1 O6 94.01(8) . 1_655
O8 Co1 O5 89.31(8) . 1_655
O4 Co1 O5 110.02(8) . 1_655
N1 Co1 O5 88.90(8) . 1_655
O6 Co1 O5 61.09(7) 1_655 1_655
O8 Co1 O10 92.64(8) . .
O4 Co1 O10 94.03(8) . .
N1 Co1 O10 90.28(8) . .
O6 Co1 O10 94.99(7) 1_655 .
O5 Co1 O10 155.93(7) 1_655 .
O8 Co1 C28 87.83(8) . 1_655
O4 Co1 C28 140.05(10) . 1_655
N1 Co1 C28 92.23(9) . 1_655
O6 Co1 C28 30.87(8) 1_655 1_655
O5 Co1 C28 30.23(8) 1_655 1_655
O10 Co1 C28 125.85(9) . 1_655
O3 Co2 O7 101.77(9) . .
O3 Co2 N3 116.56(9) . .
O7 Co2 N3 97.07(9) . .
O3 Co2 O10 120.52(9) . .
O7 Co2 O10 101.96(8) . .
N3 Co2 O10 113.45(8) . .
O11 Co3 O1 122.20(9) . 1_554
O11 Co3 N7 93.99(9) . .
O1 Co3 N7 114.24(9) 1_554 .
O11 Co3 N5 91.04(9) . .
O1 Co3 N5 110.48(9) 1_554 .
N7 Co3 N5 122.64(10) . .
C14 O1 Co3 100.15(19) . 1_556
C13 O3 Co2 112.44(19) . .
C13 O4 Co1 149.1(2) . .
C28 O5 Co1 88.20(18) . 1_455
C28 O6 Co1 90.05(17) . 1_455
C27 O7 Co2 126.26(18) . .
C27 O8 Co1 135.57(19) . .
C42 O10 Co2 100.51(16) . .
C42 O10 Co1 126.11(17) . .
Co2 O10 Co1 98.73(7) . .
C41 O11 Co3 137.88(19) . .
C45 N1 C43 105.3(2) . .
C45 N1 Co1 126.77(19) . .
C43 N1 Co1 127.33(19) . .
C45 N2 C44 105.9(2) . .
C45 N2 C46 127.9(2) . .
C44 N2 C46 126.2(2) . .
C51 N3 C49 106.0(2) . .
C51 N3 Co2 124.24(19) . .
C49 N3 Co2 129.07(19) . .
C51 N4 C50 107.2(2) . .
C51 N4 C52 126.4(2) . .
C50 N4 C52 126.3(2) . .
C57 N5 C55 105.2(2) . .
C57 N5 Co3 126.9(2) . .
C55 N5 Co3 127.6(2) . .
C57 N6 C56 106.5(2) . .
C57 N6 C58 126.8(3) . .
C56 N6 C58 126.7(2) . .
C63 N7 C61 105.2(2) . .
C63 N7 Co3 124.49(19) . .
C61 N7 Co3 130.3(2) . .
C63 N8 C62 106.5(2) . .
C63 N8 C64 125.3(2) . .
C62 N8 C64 128.1(2) . .
C6 C1 C2 119.1(3) . .
C6 C1 C14 117.6(3) . .
C2 C1 C14 123.3(3) . .
C3 C2 C1 118.9(3) . .
C3 C2 C7 118.4(3) . .
C1 C2 C7 122.5(3) . .
C4 C3 C2 121.0(3) . .
C4 C3 H3A 119.5 . .
C2 C3 H3A 119.5 . .
C5 C4 C3 120.4(3) . .
C5 C4 H4A 119.8 . .
C3 C4 H4A 119.8 . .
C4 C5 C6 119.6(3) . .
C4 C5 H5A 120.2 . .
C6 C5 H5A 120.2 . .
C1 C6 C5 121.0(3) . .
C1 C6 H6A 119.5 . .
C5 C6 H6A 119.5 . .
C8 C7 C12 117.4(3) . .
C8 C7 C2 121.8(3) . .
C12 C7 C2 120.8(3) . .
C9 C8 C7 121.4(3) . .
C9 C8 H8A 119.3 . .
C7 C8 H8A 119.3 . .
C10 C9 C8 120.6(3) . .
C10 C9 H9A 119.7 . .
C8 C9 H9A 119.7 . .
C9 C10 C11 118.7(3) . .
C9 C10 C13 122.0(3) . .
C11 C10 C13 119.2(3) . .
C12 C11 C10 120.3(3) . .
C12 C11 H11A 119.8 . .
C10 C11 H11A 119.8 . .
C11 C12 C7 121.5(3) . .
C11 C12 H12A 119.3 . .
C7 C12 H12A 119.3 . .
O4 C13 O3 123.3(3) . .
O4 C13 C10 119.0(3) . .
O3 C13 C10 117.7(3) . .
O2 C14 O1 120.7(3) . .
O2 C14 C1 121.4(3) . .
O1 C14 C1 117.7(3) . .
C20 C15 C16 117.6(3) . .
C20 C15 C21 118.3(2) . .
C16 C15 C21 124.1(2) . .
C17 C16 C15 119.9(3) . .
C17 C16 C27 117.9(3) . .
C15 C16 C27 122.2(2) . .
C18 C17 C16 121.4(3) . .
C18 C17 H17A 119.3 . .
C16 C17 H17A 119.3 . .
C17 C18 C19 119.6(3) . .
C17 C18 H18A 120.2 . .
C19 C18 H18A 120.2 . .
C18 C19 C20 119.5(3) . .
C18 C19 H19A 120.2 . .
C20 C19 H19A 120.2 . .
C19 C20 C15 122.0(3) . .
C19 C20 H20A 119.0 . .
C15 C20 H20A 119.0 . .
C26 C21 C22 118.1(3) . .
C26 C21 C15 119.5(3) . .
C22 C21 C15 122.2(3) . .
C23 C22 C21 121.2(3) . .
C23 C22 H22A 119.4 . .
C21 C22 H22A 119.4 . .
C22 C23 C24 120.2(3) . .
C22 C23 H23A 119.9 . .
C24 C23 H23A 119.9 . .
C25 C24 C23 118.6(3) . .
C25 C24 C28 120.9(3) . .
C23 C24 C28 120.4(3) . .
C26 C25 C24 120.7(3) . .
C26 C25 H25A 119.7 . .
C24 C25 H25A 119.7 . .
C25 C26 C21 121.1(3) . .
C25 C26 H26A 119.4 . .
C21 C26 H26A 119.4 . .
O7 C27 O8 125.3(3) . .
O7 C27 C16 118.9(2) . .
O8 C27 C16 115.8(2) . .
O5 C28 O6 120.6(3) . .
O5 C28 C24 121.0(3) . .
O6 C28 C24 118.4(3) . .
O5 C28 Co1 61.58(15) . 1_455
O6 C28 Co1 59.08(14) . 1_455
C24 C28 Co1 177.4(2) . 1_455
C34 C29 C30 120.1(3) . .
C34 C29 C41 122.4(3) . .
C30 C29 C41 117.5(3) . .
C31 C30 C29 120.2(3) . .
C31 C30 H30A 119.9 . .
C29 C30 H30A 119.9 . .
C32 C31 C30 120.7(3) . .
C32 C31 H31A 119.6 . .
C30 C31 H31A 119.6 . .
C31 C32 C33 118.7(4) . .
C31 C32 H32A 120.6 . .
C33 C32 H32A 120.6 . .
C34 C33 C32 122.9(3) . .
C34 C33 H33A 118.5 . .
C32 C33 H33A 118.5 . .
C33 C34 C29 117.3(3) . .
C33 C34 C35 119.4(3) . .
C29 C34 C35 123.2(3) . .
C36 C35 C40 118.1(2) . .
C36 C35 C34 121.4(3) . .
C40 C35 C34 120.6(3) . .
C35 C36 C37 120.5(3) . .
C35 C36 H36A 119.8 . .
C37 C36 H36A 119.8 . .
C38 C37 C36 120.6(3) . .
C38 C37 H37A 119.7 . .
C36 C37 H37A 119.7 . .
C39 C38 C37 118.5(2) . .
C39 C38 C42 121.3(2) . .
C37 C38 C42 120.2(2) . .
C40 C39 C38 120.9(3) . .
C40 C39 H39A 119.5 . .
C38 C39 H39A 119.5 . .
C39 C40 C35 121.4(3) . .
C39 C40 H40A 119.3 . .
C35 C40 H40A 119.3 . .
O12 C41 O11 124.3(3) . .
O12 C41 C29 118.3(3) . .
O11 C41 C29 117.4(3) . .
O9 C42 O10 119.7(2) . .
O9 C42 C38 122.2(2) . .
O10 C42 C38 118.1(2) . .
C44 C43 N1 110.4(3) . .
C44 C43 H43A 124.8 . .
N1 C43 H43A 124.8 . .
C43 C44 N2 106.1(3) . .
C43 C44 H44A 127.0 . .
N2 C44 H44A 127.0 . .
N1 C45 N2 112.3(2) . .
N1 C45 H45A 123.8 . .
N2 C45 H45A 123.8 . .
C47 C46 C48 120.5(2) . .
C47 C46 N2 120.0(3) . .
C48 C46 N2 119.5(3) . .
C46 C47 C48 119.6(3) . 2_765
C46 C47 H47A 120.2 . .
C48 C47 H47A 120.2 2_765 .
C46 C48 C47 119.9(3) . 2_765
C46 C48 H48A 120.0 . .
C47 C48 H48A 120.0 2_765 .
C50 C49 N3 109.2(2) . .
C50 C49 H49A 125.4 . .
N3 C49 H49A 125.4 . .
C49 C50 N4 106.6(2) . .
C49 C50 H50A 126.7 . .
N4 C50 H50A 126.7 . .
N3 C51 N4 111.1(3) . .
N3 C51 H51A 124.5 . .
N4 C51 H51A 124.5 . .
C53 C52 C54 120.9(3) . .
C53 C52 N4 119.7(2) . .
C54 C52 N4 119.5(3) . .
C52 C53 C54 119.5(3) . 2_575
C52 C53 H53A 120.2 . .
C54 C53 H53A 120.2 2_575 .
C52 C54 C53 119.6(3) . 2_575
C52 C54 H54A 120.2 . .
C53 C54 H54A 120.2 2_575 .
C56 C55 N5 110.1(3) . .
C56 C55 H55A 125.0 . .
N5 C55 H55A 125.0 . .
C55 C56 N6 106.6(3) . .
C55 C56 H56A 126.7 . .
N6 C56 H56A 126.7 . .
N5 C57 N6 111.6(3) . .
N5 C57 H57A 124.2 . .
N6 C57 H57A 124.2 . .
C60 C58 C59 119.8(3) . .
C60 C58 N6 120.6(3) . .
C59 C58 N6 119.5(3) . .
C60 C59 C58 119.7(3) 2_675 .
C60 C59 H59A 120.1 2_675 .
C58 C59 H59A 120.1 . .
C58 C60 C59 120.5(3) . 2_675
C58 C60 H60A 119.7 . .
C59 C60 H60A 119.7 2_675 .
C62 C61 N7 110.0(3) . .
C62 C61 H61A 125.0 . .
N7 C61 H61A 125.0 . .
C61 C62 N8 106.1(3) . .
C61 C62 H62A 126.9 . .
N8 C62 H62A 126.9 . .
N7 C63 N8 112.2(3) . .
N7 C63 H63A 123.9 . .
N8 C63 H63A 123.9 . .
C66 C64 C65 120.4(3) . .
C66 C64 N8 119.4(2) . .
C65 C64 N8 120.1(3) . .
C64 C65 C66 118.7(3) . 2_774
C64 C65 H65A 120.7 . .
C66 C65 H65A 120.7 2_774 .
C64 C66 C65 120.9(3) . 2_774
C64 C66 H66A 119.6 . .
C65 C66 H66A 119.6 2_774 .

loop_
_geom_bond_atom_site_label_1
_geom_bond_atom_site_label_2
_geom_bond_distance
_geom_bond_site_symmetry_2
Co1 O8 2.0399(19) .
Co1 O4 2.0800(19) .
Co1 N1 2.087(2) .
Co1 O6 2.1275(19) 1_655
Co1 O5 2.182(2) 1_655
Co1 O10 2.1845(19) .
Co1 C28 2.480(3) 1_655
Co2 O3 1.966(2) .
Co2 O7 1.9843(18) .
Co2 N3 2.020(2) .
Co2 O10 2.0215(17) .
Co3 O11 1.973(2) .
Co3 O1 1.988(2) 1_554
Co3 N7 2.030(2) .
Co3 N5 2.033(2) .
O1 C14 1.284(3) .
O2 C14 1.230(3) .
O3 C13 1.273(4) .
O4 C13 1.248(3) .
O5 C28 1.249(3) .
O6 C28 1.273(3) .
O7 C27 1.256(3) .
O8 C27 1.258(3) .
O9 C42 1.239(3) .
O10 C42 1.298(3) .
O11 C41 1.282(3) .
O12 C41 1.240(3) .
N1 C45 1.308(3) .
N1 C43 1.355(3) .
N2 C45 1.340(3) .
N2 C44 1.377(3) .
N2 C46 1.434(3) .
N3 C51 1.316(3) .
N3 C49 1.379(3) .
N4 C51 1.350(3) .
N4 C50 1.367(3) .
N4 C52 1.428(3) .
N5 C57 1.310(3) .
N5 C55 1.382(4) .
N6 C57 1.357(3) .
N6 C56 1.371(4) .
N6 C58 1.440(3) .
N7 C63 1.311(3) .
N7 C61 1.378(3) .
N8 C63 1.343(3) .
N8 C62 1.380(3) .
N8 C64 1.415(3) .
C1 C6 1.389(4) .
C1 C2 1.400(4) .
C1 C14 1.500(4) .
C2 C3 1.389(4) .
C2 C7 1.490(4) .
C3 C4 1.385(5) .
C3 H3A 0.9300 .
C4 C5 1.356(5) .
C4 H4A 0.9300 .
C5 C6 1.393(4) .
C5 H5A 0.9300 .
C6 H6A 0.9300 .
C7 C8 1.387(4) .
C7 C12 1.389(4) .
C8 C9 1.382(4) .
C8 H8A 0.9300 .
C9 C10 1.380(4) .
C9 H9A 0.9300 .
C10 C11 1.385(4) .
C10 C13 1.496(4) .
C11 C12 1.383(4) .
C11 H11A 0.9300 .
C12 H12A 0.9300 .
C15 C20 1.397(4) .
C15 C16 1.398(4) .
C15 C21 1.484(4) .
C16 C17 1.388(4) .
C16 C27 1.502(4) .
C17 C18 1.375(4) .
C17 H17A 0.9300 .
C18 C19 1.376(4) .
C18 H18A 0.9300 .
C19 C20 1.383(4) .
C19 H19A 0.9300 .
C20 H20A 0.9300 .
C21 C26 1.386(4) .
C21 C22 1.389(4) .
C22 C23 1.385(4) .
C22 H22A 0.9300 .
C23 C24 1.394(4) .
C23 H23A 0.9300 .
C24 C25 1.387(4) .
C24 C28 1.498(4) .
C25 C26 1.381(4) .
C25 H25A 0.9300 .
C26 H26A 0.9300 .
C29 C34 1.389(4) .
C29 C30 1.406(4) .
C29 C41 1.512(4) .
C30 C31 1.370(5) .
C30 H30A 0.9300 .
C31 C32 1.358(5) .
C31 H31A 0.9300 .
C32 C33 1.388(4) .
C32 H32A 0.9300 .
C33 C34 1.379(4) .
C33 H33A 0.9300 .
C34 C35 1.483(3) .
C35 C36 1.381(4) .
C35 C40 1.392(4) .
C36 C37 1.397(4) .
C36 H36A 0.9300 .
C37 C38 1.392(4) .
C37 H37A 0.9300 .
C38 C39 1.375(4) .
C38 C42 1.481(3) .
C39 C40 1.374(3) .
C39 H39A 0.9300 .
C40 H40A 0.9300 .
C43 C44 1.346(4) .
C43 H43A 0.9300 .
C44 H44A 0.9300 .
C45 H45A 0.9300 .
C46 C47 1.372(4) .
C46 C48 1.375(4) .
C47 C48 1.390(3) 2_765
C47 H47A 0.9300 .
C48 H48A 0.9300 .
C49 C50 1.355(4) .
C49 H49A 0.9300 .
C50 H50A 0.9300 .
C51 H51A 0.9300 .
C52 C53 1.367(4) .
C52 C54 1.379(3) .
C53 C54 1.398(4) 2_575
C53 H53A 0.9300 .
C54 H54A 0.9300 .
C55 C56 1.339(4) .
C55 H55A 0.9300 .
C56 H56A 0.9300 .
C57 H57A 0.9300 .
C58 C60 1.372(4) .
C58 C59 1.381(4) .
C59 C60 1.372(4) 2_675
C59 H59A 0.9300 .
C60 H60A 0.9300 .
C61 C62 1.349(4) .
C61 H61A 0.9300 .
C62 H62A 0.9300 .
C63 H63A 0.9300 .
C64 C66 1.374(4) .
C64 C65 1.381(3) .
C65 C66 1.386(4) 2_774
C65 H65A 0.9300 .
C66 H66A 0.9300 .
